data_2241411
loop_
_publ_author_name
'Canseco-Gonz\'alez, Daniel'
'Garc\'ia, Juventino J.'
'Flores-Alamo, Marcos'

_publ_section_title
;
 Crystal structure of
 1-mesityl-3-methyl-4-phenyl-1<i>H</i>-1,2,3-triazol-3-ium iodide
;
_journal_coeditor_code SU5254
_journal_issue 12
_journal_name_full 'Acta Crystallographica Section E'
_journal_page_first o1041
_journal_page_last o1042
_journal_paper_doi 10.1107/S2056989015023403
_journal_volume 71
_journal_year 2015
_chemical_formula_iupac 'C18 H20 N3 +, I -'
_chemical_formula_moiety 'C18 H20 N3 +, I -'
_chemical_formula_sum 'C18 H20 I N3'
_chemical_formula_weight 405.27
_chemical_name_systematic
;
1-Mesityl-3-methyl-4-phenyl-1<i>H</i>-1,2,3-triazol-3-ium iodide
;
_space_group_IT_number 14
_symmetry_cell_setting monoclinic
_symmetry_space_group_name_Hall '-P 2yn'
_symmetry_space_group_name_H-M 'P 1 21/n 1'
_atom_sites_solution_hydrogens geom
_audit_conform_dict_name cif_core.dic
_audit_conform_dict_version 2.4.3
_audit_creation_method 'WinGX routine CIF_UPDATE'
_cell_angle_alpha 90
_cell_angle_beta 98.982(4)
_cell_angle_gamma 90
_cell_formula_units_Z 4
_cell_length_a 7.6704(3)
_cell_length_b 9.9341(3)
_cell_length_c 22.8541(10)
_cell_measurement_reflns_used 3748
_cell_measurement_temperature 130(2)
_cell_measurement_theta_max 29.284
_cell_measurement_theta_min 4.465
_cell_volume 1720.09(12)
_computing_cell_refinement
;
(<i>CrysAlis RED</i>; Agilent,  2013)
;
_computing_data_collection
;
(<i>CrysAlis PRO</i>; Agilent,  2013)
;
_computing_data_reduction
;
(<i>CrysAlis RED</i>; Agilent,  2013)
;
_computing_molecular_graphics
;
Mercury (Macrae <i>et al.</i>,  2008)
;
_computing_publication_material
;
WinGX (Farrugia, 2012)
;
_computing_structure_refinement
;
SHELXL2014 (Sheldrick, 2015)
;
_computing_structure_solution
;
SHELXS2014 (Sheldrick, 2008)
;
_diffrn_ambient_temperature 130(2)
_diffrn_detector_area_resol_mean 10.4685
_diffrn_measured_fraction_theta_full 0.998
_diffrn_measured_fraction_theta_max 0.864
_diffrn_measurement_device_type 'Agilent Xcalibur Atlas Gemini'
_diffrn_measurement_method '\w scans'
_diffrn_radiation_monochromator graphite
_diffrn_radiation_type MoK\a
_diffrn_radiation_wavelength 0.71073
_diffrn_reflns_av_R_equivalents 0.0312
_diffrn_reflns_limit_h_max 9
_diffrn_reflns_limit_h_min -10
_diffrn_reflns_limit_k_max 12
_diffrn_reflns_limit_k_min -13
_diffrn_reflns_limit_l_max 30
_diffrn_reflns_limit_l_min -20
_diffrn_reflns_number 8948
_diffrn_reflns_theta_full 25.242
_diffrn_reflns_theta_max 29.286
_diffrn_reflns_theta_min 3.39
_exptl_absorpt_coefficient_mu 1.862
_exptl_absorpt_correction_T_max 0.963
_exptl_absorpt_correction_T_min 0.864
_exptl_absorpt_correction_type analytical
_exptl_absorpt_process_details
;
(<i>CrysAlis RED</i>; Agilent,  2013)
;
_exptl_crystal_colour colourless
_exptl_crystal_density_diffrn 1.565
_exptl_crystal_description plate
_exptl_crystal_F_000 808
_exptl_crystal_size_max 0.14
_exptl_crystal_size_mid 0.08
_exptl_crystal_size_min 0.019
_refine_diff_density_max 1.052
_refine_diff_density_min -0.569
_refine_ls_extinction_method none
_refine_ls_goodness_of_fit_ref 1.162
_refine_ls_hydrogen_treatment constr
_refine_ls_matrix_type full
_refine_ls_number_parameters 203
_refine_ls_number_reflns 4073
_refine_ls_number_restraints 0
_refine_ls_restrained_S_all 1.162
_refine_ls_R_factor_all 0.0453
_refine_ls_R_factor_gt 0.0335
_refine_ls_shift/su_max 0.001
_refine_ls_shift/su_mean 0
_refine_ls_structure_factor_coef Fsqd
_refine_ls_weighting_details 'w=1/[\s^2^(Fo^2^)+(0.0324P)^2^+0.4334P] where P=(Fo^2^+2Fc^2^)/3'
_refine_ls_weighting_scheme calc
_refine_ls_wR_factor_gt 0.0791
_refine_ls_wR_factor_ref 0.0835
_reflns_number_gt 3374
_reflns_number_total 4073
_reflns_threshold_expression 'I > 2\s(I)'
_cod_data_source_file su5254sup1.cif
_cod_data_source_block I
_cod_original_sg_symbol_H-M 'P 21/n'
_cod_database_code 2241411
_shelx_estimated_absorpt_t_min 0.781
_shelx_estimated_absorpt_t_max 0.965

loop_
_symmetry_equiv_pos_as_xyz
'x, y, z'
'-x+1/2, y+1/2, -z+1/2'
'-x, -y, -z'
'x-1/2, -y-1/2, z-1/2'

loop_
_atom_site_type_symbol
_atom_site_label
_atom_site_fract_x
_atom_site_fract_y
_atom_site_fract_z
_atom_site_U_iso_or_equiv
_atom_site_adp_type
_atom_site_calc_flag
_atom_site_occupancy
C C1 0.9473(4) 0.6044(3) 0.32285(13) 0.0166(6) Uani d 1
C C2 1.0174(4) 0.7345(3) 0.32716(13) 0.0166(6) Uani d 1
C C3 1.0440(4) 0.7926(3) 0.38314(14) 0.0193(7) Uani d 1
H H3 1.0952 0.8798 0.3878 0.023 Uiso calc 1
C C4 0.9986(4) 0.7281(3) 0.43240(14) 0.0207(7) Uani d 1
C C5 0.9244(4) 0.6001(3) 0.42536(14) 0.0205(7) Uani d 1
H H5 0.8905 0.5562 0.4587 0.025 Uiso calc 1
C C6 0.8984(4) 0.5345(3) 0.37081(13) 0.0178(6) Uani d 1
C C7 0.8235(4) 0.3951(3) 0.36552(14) 0.0217(7) Uani d 1
H H7A 0.7477 0.3814 0.3958 0.033 Uiso calc 1
H H7B 0.92 0.3293 0.3712 0.033 Uiso calc 1
H H7C 0.7538 0.3832 0.3261 0.033 Uiso calc 1
C C8 1.0311(6) 0.7949(4) 0.49185(16) 0.0336(9) Uani d 1
H H8A 1.1237 0.7462 0.5179 0.05 Uiso calc 1
H H8B 0.9222 0.7943 0.5093 0.05 Uiso calc 1
H H8C 1.0687 0.8881 0.4873 0.05 Uiso calc 1
C C9 1.0623(4) 0.8130(3) 0.27524(15) 0.0224(7) Uani d 1
H H9A 1.1435 0.8862 0.2896 0.034 Uiso calc 1
H H9B 0.9541 0.8507 0.2527 0.034 Uiso calc 1
H H9C 1.1186 0.7533 0.2496 0.034 Uiso calc 1
C C10 1.0035(4) 0.4227(3) 0.25127(13) 0.0174(6) Uani d 1
H H10 1.0827 0.3672 0.2768 0.021 Uiso calc 1
C C11 0.9446(4) 0.4023(3) 0.19207(13) 0.0165(6) Uani d 1
C C12 0.7388(4) 0.5467(3) 0.11771(13) 0.0193(7) Uani d 1
H H12A 0.8138 0.6043 0.0973 0.029 Uiso calc 1
H H12B 0.6313 0.5958 0.1228 0.029 Uiso calc 1
H H12C 0.707 0.4654 0.0942 0.029 Uiso calc 1
C C13 0.9856(4) 0.2918(3) 0.15337(14) 0.0185(7) Uani d 1
C C14 0.9941(4) 0.3091(3) 0.09329(15) 0.0224(7) Uani d 1
H H14 0.9724 0.3951 0.0755 0.027 Uiso calc 1
C C15 1.0344(5) 0.2003(3) 0.05942(16) 0.0262(8) Uani d 1
H H15 1.0361 0.2112 0.0182 0.031 Uiso calc 1
C C16 1.0722(4) 0.0760(3) 0.08598(16) 0.0265(8) Uani d 1
H H16 1.1002 0.0018 0.0629 0.032 Uiso calc 1
C C17 1.0694(4) 0.0596(3) 0.14553(16) 0.0240(7) Uani d 1
H H17 1.0984 -0.0253 0.1635 0.029 Uiso calc 1
C C18 1.0248(4) 0.1657(3) 0.17954(15) 0.0207(7) Uani d 1
H H18 1.0207 0.153 0.2205 0.025 Uiso calc 1
I I1 0.22531(3) 0.67415(2) 0.12660(2) 0.02384(9) Uani d 1
N N1 0.8211(3) 0.5913(3) 0.22025(11) 0.0174(5) Uani d 1
N N2 0.9259(3) 0.5380(2) 0.26597(10) 0.0152(5) Uani d 1
N N3 0.8348(3) 0.5089(2) 0.17589(11) 0.0157(5) Uani d 1

loop_
_atom_site_aniso_label
_atom_site_aniso_U_11
_atom_site_aniso_U_22
_atom_site_aniso_U_33
_atom_site_aniso_U_12
_atom_site_aniso_U_13
_atom_site_aniso_U_23
C1 0.0163(14) 0.0163(15) 0.0157(15) 0.0032(13) -0.0023(11) -0.0023(13)
C2 0.0134(14) 0.0184(16) 0.0174(15) 0.0047(13) 0.0006(11) 0.0015(13)
C3 0.0193(15) 0.0152(15) 0.0223(17) 0.0029(13) -0.0003(12) -0.0031(13)
C4 0.0226(16) 0.0223(17) 0.0165(16) 0.0075(14) 0.0002(12) -0.0011(14)
C5 0.0250(16) 0.0217(17) 0.0149(15) 0.0047(14) 0.0029(12) 0.0048(13)
C6 0.0167(14) 0.0170(15) 0.0189(15) 0.0040(13) 0.0005(12) 0.0016(13)
C7 0.0251(16) 0.0163(16) 0.0234(17) 0.0000(14) 0.0025(13) 0.0055(13)
C8 0.052(2) 0.028(2) 0.0201(18) 0.0025(18) 0.0015(16) -0.0050(15)
C9 0.0242(16) 0.0210(17) 0.0214(17) -0.0020(14) 0.0016(13) 0.0014(14)
C10 0.0198(15) 0.0141(15) 0.0177(15) 0.0032(13) 0.0010(12) 0.0000(12)
C11 0.0160(14) 0.0130(15) 0.0199(16) -0.0001(12) 0.0014(12) -0.0003(12)
C12 0.0232(16) 0.0157(16) 0.0163(16) 0.0019(13) -0.0050(12) 0.0008(12)
C13 0.0156(14) 0.0148(15) 0.0242(17) 0.0005(13) 0.0006(12) -0.0021(13)
C14 0.0246(16) 0.0193(17) 0.0225(17) 0.0000(14) 0.0013(13) -0.0035(14)
C15 0.0267(17) 0.0276(19) 0.0244(18) -0.0022(15) 0.0040(14) -0.0094(15)
C16 0.0250(17) 0.0199(17) 0.035(2) -0.0024(15) 0.0062(14) -0.0147(15)
C17 0.0214(16) 0.0141(16) 0.036(2) 0.0023(14) 0.0021(14) -0.0059(14)
C18 0.0194(15) 0.0165(16) 0.0255(17) -0.0009(13) 0.0015(13) -0.0007(14)
I1 0.02450(13) 0.01763(12) 0.03061(14) -0.00299(9) 0.00815(9) -0.00440(9)
N1 0.0191(13) 0.0143(13) 0.0179(13) 0.0005(11) 0.0004(10) -0.0018(11)
N2 0.0171(12) 0.0128(12) 0.0143(12) 0.0020(11) -0.0018(10) -0.0006(10)
N3 0.0188(12) 0.0112(12) 0.0158(12) -0.0005(11) -0.0009(10) 0.0000(10)

loop_
_atom_type_symbol
_atom_type_description
_atom_type_scat_dispersion_real
_atom_type_scat_dispersion_imag
_atom_type_scat_source
C C 0.0033 0.0016 'International Tables Vol C Tables 4.2.6.8 and 6.1.1.4'
H H 0 0 'International Tables Vol C Tables 4.2.6.8 and 6.1.1.4'
I I -0.4742 1.8119 'International Tables Vol C Tables 4.2.6.8 and 6.1.1.4'
N N 0.0061 0.0033 'International Tables Vol C Tables 4.2.6.8 and 6.1.1.4'

loop_
_exptl_crystal_face_index_h
_exptl_crystal_face_index_k
_exptl_crystal_face_index_l
_exptl_crystal_face_perp_dist
2 0 31 0.0094
-2 0 -31 0.0094
11 -2 -10 0.0637
-11 2 10 0.0637
-5 -12 6 0.0394
5 12 -6 0.0394
4 -13 -6 0.0615
-4 13 6 0.0615

loop_
_geom_angle_atom_site_label_1
_geom_angle_atom_site_label_2
_geom_angle_atom_site_label_3
_geom_angle
C6 C1 C2 123.5(3)
C6 C1 N2 118.2(3)
C2 C1 N2 118.3(3)
C3 C2 C1 116.7(3)
C3 C2 C9 119.5(3)
C1 C2 C9 123.9(3)
C4 C3 C2 122.4(3)
C4 C3 H3 118.8
C2 C3 H3 118.8
C3 C4 C5 118.6(3)
C3 C4 C8 120.3(3)
C5 C4 C8 121.1(3)
C4 C5 C6 122.0(3)
C4 C5 H5 119
C6 C5 H5 119
C5 C6 C1 116.8(3)
C5 C6 C7 120.3(3)
C1 C6 C7 122.9(3)
C6 C7 H7A 109.5
C6 C7 H7B 109.5
H7A C7 H7B 109.5
C6 C7 H7C 109.5
H7A C7 H7C 109.5
H7B C7 H7C 109.5
C4 C8 H8A 109.5
C4 C8 H8B 109.5
H8A C8 H8B 109.5
C4 C8 H8C 109.5
H8A C8 H8C 109.5
H8B C8 H8C 109.5
C2 C9 H9A 109.5
C2 C9 H9B 109.5
H9A C9 H9B 109.5
C2 C9 H9C 109.5
H9A C9 H9C 109.5
H9B C9 H9C 109.5
N2 C10 C11 106.2(3)
N2 C10 H10 126.9
C11 C10 H10 126.9
N3 C11 C10 104.3(3)
N3 C11 C13 126.5(3)
C10 C11 C13 129.2(3)
N3 C12 H12A 109.5
N3 C12 H12B 109.5
H12A C12 H12B 109.5
N3 C12 H12C 109.5
H12A C12 H12C 109.5
H12B C12 H12C 109.5
C14 C13 C18 119.4(3)
C14 C13 C11 123.1(3)
C18 C13 C11 117.5(3)
C15 C14 C13 120.0(3)
C15 C14 H14 120
C13 C14 H14 120
C16 C15 C14 119.8(3)
C16 C15 H15 120.1
C14 C15 H15 120.1
C17 C16 C15 120.3(3)
C17 C16 H16 119.8
C15 C16 H16 119.8
C16 C17 C18 120.6(3)
C16 C17 H17 119.7
C18 C17 H17 119.7
C17 C18 C13 119.8(3)
C17 C18 H18 120.1
C13 C18 H18 120.1
N3 N1 N2 104.3(2)
N1 N2 C10 112.2(2)
N1 N2 C1 119.8(2)
C10 N2 C1 128.0(2)
N1 N3 C11 113.1(2)
N1 N3 C12 116.7(2)
C11 N3 C12 130.2(3)

loop_
_geom_bond_atom_site_label_1
_geom_bond_atom_site_label_2
_geom_bond_distance
C1 C6 1.397(4)
C1 C2 1.397(4)
C1 N2 1.444(4)
C2 C3 1.389(4)
C2 C9 1.504(4)
C3 C4 1.386(5)
C3 H3 0.95
C4 C5 1.392(5)
C4 C8 1.498(5)
C5 C6 1.393(4)
C5 H5 0.95
C6 C7 1.497(4)
C7 H7A 0.98
C7 H7B 0.98
C7 H7C 0.98
C8 H8A 0.98
C8 H8B 0.98
C8 H8C 0.98
C9 H9A 0.98
C9 H9B 0.98
C9 H9C 0.98
C10 N2 1.358(4)
C10 C11 1.373(4)
C10 H10 0.95
C11 N3 1.367(4)
C11 C13 1.475(4)
C12 N3 1.465(4)
C12 H12A 0.98
C12 H12B 0.98
C12 H12C 0.98
C13 C14 1.395(5)
C13 C18 1.400(4)
C14 C15 1.392(5)
C14 H14 0.95
C15 C16 1.386(5)
C15 H15 0.95
C16 C17 1.374(5)
C16 H16 0.95
C17 C18 1.384(4)
C17 H17 0.95
C18 H18 0.95
N1 N3 1.320(3)
N1 N2 1.325(3)

loop_
_geom_hbond_atom_site_label_D
_geom_hbond_atom_site_label_H
_geom_hbond_atom_site_label_A
_geom_hbond_site_symmetry_A
_geom_hbond_distance_DH
_geom_hbond_distance_HA
_geom_hbond_distance_DA
_geom_hbond_angle_DHA
C10 H10 I1 2_645 0.95 3.12 4.049(3) 168
C12 H12A I1 1_655 0.98 3.20 3.916(3) 131
C12 H12B I1 . 0.98 3.22 4.172(3) 163

loop_
_geom_torsion_atom_site_label_1
_geom_torsion_atom_site_label_2
_geom_torsion_atom_site_label_3
_geom_torsion_atom_site_label_4
_geom_torsion
C6 C1 C2 C3 2.3(4)
N2 C1 C2 C3 -177.0(3)
C6 C1 C2 C9 -177.0(3)
N2 C1 C2 C9 3.8(4)
C1 C2 C3 C4 -2.1(4)
C9 C2 C3 C4 177.2(3)
C2 C3 C4 C5 0.3(5)
C2 C3 C4 C8 179.6(3)
C3 C4 C5 C6 1.4(5)
C8 C4 C5 C6 -177.9(3)
C4 C5 C6 C1 -1.2(4)
C4 C5 C6 C7 178.0(3)
C2 C1 C6 C5 -0.7(4)
N2 C1 C6 C5 178.6(3)
C2 C1 C6 C7 -180.0(3)
N2 C1 C6 C7 -0.7(4)
N2 C10 C11 N3 0.0(3)
N2 C10 C11 C13 -179.4(3)
N3 C11 C13 C14 33.1(5)
C10 C11 C13 C14 -147.6(3)
N3 C11 C13 C18 -149.6(3)
C10 C11 C13 C18 29.7(5)
C18 C13 C14 C15 2.5(5)
C11 C13 C14 C15 179.7(3)
C13 C14 C15 C16 -2.3(5)
C14 C15 C16 C17 0.2(5)
C15 C16 C17 C18 1.6(5)
C16 C17 C18 C13 -1.3(5)
C14 C13 C18 C17 -0.7(5)
C11 C13 C18 C17 -178.0(3)
N3 N1 N2 C10 -0.7(3)
N3 N1 N2 C1 178.6(2)
C11 C10 N2 N1 0.5(4)
C11 C10 N2 C1 -178.8(3)
C6 C1 N2 N1 119.6(3)
C2 C1 N2 N1 -61.0(4)
C6 C1 N2 C10 -61.2(4)
C2 C1 N2 C10 118.1(3)
N2 N1 N3 C11 0.7(3)
N2 N1 N3 C12 -176.8(2)
C10 C11 N3 N1 -0.5(3)
C13 C11 N3 N1 179.0(3)
C10 C11 N3 C12 176.7(3)
C13 C11 N3 C12 -3.9(5)

_cod_database_fobs_code 2241411
